data_4109386
loop_
_publ_author_name
'Richard D. Adams'
'Burjor Captain'
'Mark D. Smith'
'Chad Beddie'
'Michael B. Hall'

_publ_section_title
;
 Unsaturated Platinum-Rhenium Cluster Complexes. Synthesis, Structures and
 Reactivity
;
_journal_name_full 'Journal of the American Chemical Society'
_journal_page_first 5981
_journal_page_last 5991
_journal_paper_doi 10.1021/ja070773o
_journal_volume 129
_journal_year 2007
_chemical_formula_sum 'C21 H29 O9 P Pt Re2'
_chemical_formula_weight 1023.90
_chemical_name_systematic
; 
 ? 
;
_space_group_IT_number 15
_symmetry_cell_setting monoclinic
_symmetry_space_group_name_Hall '-C 2yc'
_symmetry_space_group_name_H-M 'C 1 2/c 1'
_atom_sites_solution_hydrogens geom
_atom_sites_solution_primary direct
_atom_sites_solution_secondary difmap
_audit_creation_method SHELXL-97
_cell_angle_alpha 90.00
_cell_angle_beta 130.348(2)
_cell_angle_gamma 90.00
_cell_formula_units_Z 8
_cell_length_a 27.395(3)
_cell_length_b 14.3333(16)
_cell_length_c 19.087(2)
_cell_measurement_reflns_used 5458
_cell_measurement_temperature 296(2)
_cell_measurement_theta_max 28.21
_cell_measurement_theta_min 2.69
_cell_volume 5711.9(11)
_computing_cell_refinement 'SAINT+  V6.2 (Bruker, 2001)'
_computing_data_collection 'SMART V5.625 (Bruker, 2001)'
_computing_data_reduction 'SAINT+  V6.2'
_computing_molecular_graphics 'SHELXTL V6.1 (Sheldrick, 1997)'
_computing_publication_material 'SHELXTL V6.1'
_computing_structure_refinement 'SHELXL-97 (Sheldrick, 1997)'
_computing_structure_solution 'SHELXS-97 (Sheldrick, 1990)'
_diffrn_ambient_temperature 296(2)
_diffrn_measured_fraction_theta_full 0.992
_diffrn_measured_fraction_theta_max 0.992
_diffrn_measurement_device_type 'Bruker SMART APEX CCD diffractometer'
_diffrn_measurement_method 'omega scans'
_diffrn_radiation_monochromator graphite
_diffrn_radiation_source 'fine-focus sealed tube'
_diffrn_radiation_type MoK\a
_diffrn_radiation_wavelength 0.71073
_diffrn_reflns_av_R_equivalents 0.0558
_diffrn_reflns_av_sigmaI/netI 0.0956
_diffrn_reflns_limit_h_max 36
_diffrn_reflns_limit_h_min -36
_diffrn_reflns_limit_k_max 19
_diffrn_reflns_limit_k_min -19
_diffrn_reflns_limit_l_max 25
_diffrn_reflns_limit_l_min -25
_diffrn_reflns_number 28274
_diffrn_reflns_theta_full 28.39
_diffrn_reflns_theta_max 28.39
_diffrn_reflns_theta_min 1.72
_diffrn_standards_decay_% <1
_exptl_absorpt_coefficient_mu 13.440
_exptl_absorpt_correction_T_max 1.000
_exptl_absorpt_correction_T_min 0.173
_exptl_absorpt_correction_type multi-scan
_exptl_absorpt_process_details '(SADABS, Bruker, 1997)'
_exptl_crystal_colour Yellow
_exptl_crystal_density_diffrn 2.381
_exptl_crystal_description Plate
_exptl_crystal_F_000 3760
_exptl_crystal_size_max 0.40
_exptl_crystal_size_mid 0.16
_exptl_crystal_size_min 0.01
_refine_diff_density_max 2.273
_refine_diff_density_min -1.656
_refine_diff_density_rms 0.239
_refine_ls_extinction_method none
_refine_ls_goodness_of_fit_ref 1.024
_refine_ls_hydrogen_treatment mixed
_refine_ls_matrix_type full
_refine_ls_number_parameters 324
_refine_ls_number_reflns 7099
_refine_ls_number_restraints 0
_refine_ls_restrained_S_all 1.024
_refine_ls_R_factor_all 0.0469
_refine_ls_R_factor_gt 0.0385
_refine_ls_shift/su_max 0.002
_refine_ls_shift/su_mean 0.000
_refine_ls_structure_factor_coef Fsqd
_refine_ls_weighting_details 'calc w=1/[\s^2^(Fo^2^)+(0.0000P)^2^+0.0000P] where P=(Fo^2^+2Fc^2^)/3'
_refine_ls_weighting_scheme calc
_refine_ls_wR_factor_gt 0.0988
_refine_ls_wR_factor_ref 0.1083
_reflns_number_gt 6066
_reflns_number_total 7099
_reflns_threshold_expression >2sigma(I)
_cod_data_source_file ja070773osi20070202_012122.cif
_cod_data_source_block c2c
_cod_database_code 4109386

loop_
_symmetry_equiv_pos_as_xyz
'x, y, z'
'-x, y, -z+1/2'
'x+1/2, y+1/2, z'
'-x+1/2, y+1/2, -z+1/2'
'-x, -y, -z'
'x, -y, z-1/2'
'-x+1/2, -y+1/2, -z'
'x+1/2, -y+1/2, z-1/2'

loop_
_atom_site_label
_atom_site_type_symbol
_atom_site_fract_x
_atom_site_fract_y
_atom_site_fract_z
_atom_site_U_iso_or_equiv
_atom_site_adp_type
_atom_site_occupancy
_atom_site_symmetry_multiplicity
_atom_site_calc_flag
_atom_site_refinement_flags
Pt1 Pt 0.277363(11) 0.545781(14) 0.160884(14) 0.03729(8) Uani 1 1 d .
Re1 Re 0.357254(12) 0.380415(15) 0.268290(16) 0.04168(9) Uani 1 1 d .
Re2 Re 0.405618(11) 0.590218(15) 0.310560(15) 0.03928(9) Uani 1 1 d .
P1 P 0.17168(7) 0.52443(10) 0.01823(10) 0.0379(3) Uani 1 1 d .
O10 O 0.2765(3) 0.7477(3) 0.1983(5) 0.089(2) Uani 1 1 d .
O11 O 0.3035(3) 0.4246(4) 0.3680(4) 0.0684(14) Uani 1 1 d .
O12 O 0.2800(3) 0.1981(4) 0.1969(4) 0.0829(18) Uani 1 1 d .
O13 O 0.4729(3) 0.2666(4) 0.4299(4) 0.0862(19) Uani 1 1 d .
O14 O 0.4032(4) 0.3460(5) 0.1578(6) 0.104(2) Uani 1 1 d .
O21 O 0.4168(4) 0.5725(5) 0.1589(5) 0.093(2) Uani 1 1 d .
O22 O 0.5503(3) 0.5726(5) 0.4681(4) 0.0767(16) Uani 1 1 d .
O23 O 0.4214(3) 0.8029(3) 0.3115(4) 0.0724(15) Uani 1 1 d .
O24 O 0.3759(3) 0.6197(4) 0.4424(4) 0.0747(16) Uani 1 1 d .
C10 C 0.2819(4) 0.6712(5) 0.1879(5) 0.0615(19) Uani 1 1 d .
C11 C 0.3237(3) 0.4094(4) 0.3330(4) 0.0487(15) Uani 1 1 d .
C12 C 0.3058(4) 0.2677(4) 0.2183(5) 0.0532(16) Uani 1 1 d .
C13 C 0.4285(4) 0.3090(4) 0.3702(5) 0.0547(16) Uani 1 1 d .
C14 C 0.3870(5) 0.3611(5) 0.1981(6) 0.067(2) Uani 1 1 d .
C21 C 0.4131(4) 0.5769(5) 0.2143(5) 0.0581(18) Uani 1 1 d .
C22 C 0.4970(4) 0.5815(5) 0.4096(5) 0.0513(15) Uani 1 1 d .
C23 C 0.4147(3) 0.7233(5) 0.3094(4) 0.0473(14) Uani 1 1 d .
C24 C 0.3872(4) 0.6074(4) 0.3954(5) 0.0504(15) Uani 1 1 d .
C25 C 0.1728(4) 0.4551(5) -0.0655(5) 0.065(2) Uani 1 1 d .
C26 C 0.1978(6) 0.5148(8) -0.1019(7) 0.106(4) Uani 1 1 d .
H26A H 0.2028 0.4770 -0.1384 0.158 Uiso 1 1 calc R
H26B H 0.2384 0.5410 -0.0513 0.158 Uiso 1 1 calc R
H26C H 0.1679 0.5641 -0.1391 0.158 Uiso 1 1 calc R
C27 C 0.2157(5) 0.3701(7) -0.0200(6) 0.097(4) Uani 1 1 d .
H27A H 0.2592 0.3898 0.0274 0.146 Uiso 1 1 calc R
H27B H 0.2129 0.3343 -0.0650 0.146 Uiso 1 1 calc R
H27C H 0.2023 0.3325 0.0065 0.146 Uiso 1 1 calc R
C28 C 0.1050(5) 0.4178(7) -0.1529(6) 0.100(4) Uani 1 1 d .
H28A H 0.0912 0.3691 -0.1347 0.150 Uiso 1 1 calc R
H28B H 0.1082 0.3936 -0.1967 0.150 Uiso 1 1 calc R
H28C H 0.0746 0.4680 -0.1802 0.150 Uiso 1 1 calc R
C29 C 0.1211(4) 0.4612(5) 0.0395(5) 0.0572(17) Uani 1 1 d .
C30 C 0.1368(5) 0.5011(7) 0.1268(6) 0.088(3) Uani 1 1 d .
H30A H 0.1823 0.5086 0.1735 0.133 Uiso 1 1 calc R
H30B H 0.1217 0.4591 0.1483 0.133 Uiso 1 1 calc R
H30C H 0.1163 0.5606 0.1132 0.133 Uiso 1 1 calc R
C31 C 0.0496(5) 0.4629(7) -0.0368(8) 0.096(3) Uani 1 1 d .
H31A H 0.0295 0.4281 -0.0186 0.143 Uiso 1 1 calc R
H31B H 0.0390 0.4355 -0.0911 0.143 Uiso 1 1 calc R
H31C H 0.0347 0.5263 -0.0495 0.143 Uiso 1 1 calc R
C32 C 0.1419(5) 0.3577(6) 0.0628(8) 0.092(3) Uani 1 1 d .
H32A H 0.1192 0.3272 0.0790 0.137 Uiso 1 1 calc R
H32B H 0.1871 0.3542 0.1136 0.137 Uiso 1 1 calc R
H32C H 0.1323 0.3273 0.0103 0.137 Uiso 1 1 calc R
C33 C 0.1314(3) 0.6427(4) -0.0381(4) 0.0516(15) Uani 1 1 d .
C34 C 0.1781(4) 0.7036(5) -0.0370(6) 0.073(2) Uani 1 1 d .
H34A H 0.2179 0.7090 0.0248 0.110 Uiso 1 1 calc R
H34B H 0.1600 0.7646 -0.0604 0.110 Uiso 1 1 calc R
H34C H 0.1857 0.6753 -0.0749 0.110 Uiso 1 1 calc R
C35 C 0.1179(4) 0.6903(6) 0.0201(6) 0.075(2) Uani 1 1 d .
H35A H 0.0813 0.6617 0.0078 0.113 Uiso 1 1 calc R
H35B H 0.1096 0.7554 0.0049 0.113 Uiso 1 1 calc R
H35C H 0.1545 0.6834 0.0842 0.113 Uiso 1 1 calc R
C36 C 0.0680(4) 0.6376(6) -0.1366(5) 0.072(2) Uani 1 1 d .
H36A H 0.0476 0.6976 -0.1548 0.108 Uiso 1 1 calc R
H36B H 0.0406 0.5924 -0.1402 0.108 Uiso 1 1 calc R
H36C H 0.0759 0.6195 -0.1769 0.108 Uiso 1 1 calc R
H1 H 0.288(3) 0.420(4) 0.148(4) 0.037(15) Uiso 1 1 d .
H2 H 0.425(6) 0.463(8) 0.338(8) 0.15(5) Uiso 1 1 d .

loop_
_atom_site_aniso_label
_atom_site_aniso_U_11
_atom_site_aniso_U_22
_atom_site_aniso_U_33
_atom_site_aniso_U_23
_atom_site_aniso_U_13
_atom_site_aniso_U_12
Pt1 0.03482(15) 0.03946(13) 0.03543(13) 0.00312(8) 0.02176(12) 0.00447(8)
Re1 0.04597(17) 0.03702(13) 0.04336(15) 0.00429(8) 0.02949(14) 0.00768(9)
Re2 0.03631(16) 0.04221(14) 0.03642(14) 0.00337(8) 0.02225(12) 0.00103(9)
P1 0.0346(8) 0.0413(7) 0.0369(7) 0.0001(6) 0.0227(7) 0.0013(6)
O10 0.054(4) 0.051(3) 0.102(5) -0.013(3) 0.024(3) 0.010(2)
O11 0.086(4) 0.070(3) 0.077(4) -0.011(3) 0.065(4) -0.007(3)
O12 0.116(6) 0.050(3) 0.104(5) -0.019(3) 0.081(5) -0.019(3)
O13 0.080(4) 0.081(4) 0.082(4) 0.034(3) 0.046(4) 0.038(3)
O14 0.146(7) 0.107(5) 0.133(6) -0.001(4) 0.123(6) 0.011(5)
O21 0.109(6) 0.125(5) 0.079(4) 0.012(4) 0.076(4) 0.015(4)
O22 0.042(3) 0.103(4) 0.056(3) 0.009(3) 0.019(3) 0.011(3)
O23 0.080(4) 0.051(3) 0.096(4) 0.005(3) 0.062(4) -0.005(3)
O24 0.099(5) 0.075(3) 0.083(4) -0.002(3) 0.074(4) 0.002(3)
C10 0.043(4) 0.050(4) 0.059(4) -0.007(3) 0.018(3) 0.009(3)
C11 0.053(4) 0.041(3) 0.045(3) -0.002(2) 0.029(3) -0.001(3)
C12 0.065(5) 0.041(3) 0.061(4) 0.000(3) 0.044(4) 0.005(3)
C13 0.058(5) 0.044(3) 0.066(4) 0.007(3) 0.041(4) 0.009(3)
C14 0.091(7) 0.057(4) 0.080(5) 0.003(4) 0.067(5) 0.009(4)
C21 0.061(5) 0.068(4) 0.059(4) 0.011(3) 0.045(4) 0.009(3)
C22 0.046(4) 0.057(4) 0.052(4) 0.000(3) 0.032(4) -0.006(3)
C23 0.042(4) 0.050(3) 0.051(4) 0.003(3) 0.031(3) -0.001(3)
C24 0.059(4) 0.041(3) 0.043(3) -0.002(2) 0.029(3) -0.003(3)
C25 0.070(5) 0.072(5) 0.050(4) -0.009(3) 0.037(4) 0.007(4)
C26 0.137(10) 0.122(9) 0.098(7) 0.007(6) 0.094(8) 0.016(8)
C27 0.105(8) 0.102(7) 0.069(5) -0.006(5) 0.049(6) 0.051(6)
C28 0.083(7) 0.121(8) 0.050(5) -0.028(5) 0.023(5) 0.019(6)
C29 0.048(4) 0.062(4) 0.063(4) 0.004(3) 0.036(4) -0.008(3)
C30 0.093(7) 0.118(8) 0.090(6) -0.001(5) 0.075(6) -0.017(6)
C31 0.060(6) 0.115(8) 0.106(8) -0.005(6) 0.051(6) -0.030(5)
C32 0.105(8) 0.056(4) 0.138(9) 0.025(5) 0.089(8) 0.003(5)
C33 0.044(4) 0.047(3) 0.047(3) 0.007(3) 0.022(3) 0.005(3)
C34 0.052(5) 0.064(4) 0.077(5) 0.031(4) 0.030(4) 0.004(4)
C35 0.057(5) 0.063(4) 0.078(5) -0.004(4) 0.031(5) 0.019(4)
C36 0.043(4) 0.074(5) 0.061(5) 0.014(4) 0.017(4) 0.014(4)

loop_
_atom_type_symbol
_atom_type_description
_atom_type_scat_dispersion_real
_atom_type_scat_dispersion_imag
_atom_type_scat_source
C C 0.0033 0.0016 'International Tables Vol C Tables 4.2.6.8 and 6.1.1.4'
H H 0.0000 0.0000 'International Tables Vol C Tables 4.2.6.8 and 6.1.1.4'
O O 0.0106 0.0060 'International Tables Vol C Tables 4.2.6.8 and 6.1.1.4'
P P 0.1023 0.0942 'International Tables Vol C Tables 4.2.6.8 and 6.1.1.4'
Re Re -1.0185 7.2310 'International Tables Vol C Tables 4.2.6.8 and 6.1.1.4'
Pt Pt -1.7033 8.3905 'International Tables Vol C Tables 4.2.6.8 and 6.1.1.4'

loop_
_geom_angle_atom_site_label_1
_geom_angle_atom_site_label_2
_geom_angle_atom_site_label_3
_geom_angle
C10 Pt1 P1 104.8(2)
C10 Pt1 Re2 71.5(2)
P1 Pt1 Re2 169.66(4)
C10 Pt1 Re1 134.1(2)
P1 Pt1 Re1 119.59(4)
Re2 Pt1 Re1 66.520(10)
C10 Pt1 H1 170(2)
P1 Pt1 H1 84.4(19)
Re2 Pt1 H1 98.9(19)
Re1 Pt1 H1 38.0(18)
C13 Re1 C12 89.6(3)
C13 Re1 C14 91.0(3)
C12 Re1 C14 92.1(3)
C13 Re1 C11 93.2(3)
C12 Re1 C11 89.9(3)
C14 Re1 C11 175.3(3)
C13 Re1 Pt1 158.8(2)
C12 Re1 Pt1 110.4(2)
C14 Re1 Pt1 95.0(2)
C11 Re1 Pt1 80.35(18)
C13 Re1 Re2 105.3(2)
C12 Re1 Re2 164.8(2)
C14 Re1 Re2 91.0(2)
C11 Re1 Re2 85.95(17)
Pt1 Re1 Re2 54.424(10)
C13 Re1 H1 162.0(18)
C12 Re1 H1 79.2(17)
C14 Re1 H1 75.6(19)
C11 Re1 H1 100.7(19)
Pt1 Re1 H1 37.6(17)
Re2 Re1 H1 87.2(17)
C13 Re1 H2 74(4)
C12 Re1 H2 163(4)
C14 Re1 H2 85(3)
C11 Re1 H2 94(3)
Pt1 Re1 H2 86(4)
Re2 Re1 H2 32(4)
H1 Re1 H2 116(4)
C23 Re2 C22 88.9(3)
C23 Re2 C21 89.6(3)
C22 Re2 C21 93.1(3)
C23 Re2 C24 89.3(3)
C22 Re2 C24 93.6(3)
C21 Re2 C24 173.2(3)
C23 Re2 Pt1 107.34(19)
C22 Re2 Pt1 162.7(2)
C21 Re2 Pt1 81.2(2)
C24 Re2 Pt1 92.7(2)
C23 Re2 Re1 166.35(19)
C22 Re2 Re1 104.5(2)
C21 Re2 Re1 87.1(2)
C24 Re2 Re1 92.31(17)
Pt1 Re2 Re1 59.056(8)
C23 Re2 H2 162(4)
C22 Re2 H2 73(4)
C21 Re2 H2 89(3)
C24 Re2 H2 94(3)
Pt1 Re2 H2 90(4)
Re1 Re2 H2 31(4)
C25 P1 C29 109.9(4)
C25 P1 C33 107.9(3)
C29 P1 C33 107.7(3)
C25 P1 Pt1 111.0(3)
C29 P1 Pt1 109.3(2)
C33 P1 Pt1 111.0(2)
O10 C10 Pt1 171.3(7)
O11 C11 Re1 178.4(6)
O12 C12 Re1 173.6(7)
O13 C13 Re1 176.6(7)
O14 C14 Re1 177.0(8)
O21 C21 Re2 177.6(7)
O22 C22 Re2 177.2(7)
O23 C23 Re2 178.0(7)
O24 C24 Re2 178.0(6)
C26 C25 C27 107.7(8)
C26 C25 C28 106.1(8)
C27 C25 C28 106.2(7)
C26 C25 P1 110.4(6)
C27 C25 P1 111.5(5)
C28 C25 P1 114.6(6)
C25 C26 H26A 109.5
C25 C26 H26B 109.5
H26A C26 H26B 109.5
C25 C26 H26C 109.5
H26A C26 H26C 109.5
H26B C26 H26C 109.5
C25 C27 H27A 109.5
C25 C27 H27B 109.5
H27A C27 H27B 109.5
C25 C27 H27C 109.5
H27A C27 H27C 109.5
H27B C27 H27C 109.5
C25 C28 H28A 109.5
C25 C28 H28B 109.5
H28A C28 H28B 109.5
C25 C28 H28C 109.5
H28A C28 H28C 109.5
H28B C28 H28C 109.5
C31 C29 C30 108.7(7)
C31 C29 C32 107.5(7)
C30 C29 C32 104.6(7)
C31 C29 P1 117.1(6)
C30 C29 P1 108.8(5)
C32 C29 P1 109.5(6)
C29 C30 H30A 109.5
C29 C30 H30B 109.5
H30A C30 H30B 109.5
C29 C30 H30C 109.5
H30A C30 H30C 109.5
H30B C30 H30C 109.5
C29 C31 H31A 109.5
C29 C31 H31B 109.5
H31A C31 H31B 109.5
C29 C31 H31C 109.5
H31A C31 H31C 109.5
H31B C31 H31C 109.5
C29 C32 H32A 109.5
C29 C32 H32B 109.5
H32A C32 H32B 109.5
C29 C32 H32C 109.5
H32A C32 H32C 109.5
H32B C32 H32C 109.5
C36 C33 C35 107.4(7)
C36 C33 C34 108.4(6)
C35 C33 C34 109.0(7)
C36 C33 P1 115.4(5)
C35 C33 P1 107.8(5)
C34 C33 P1 108.6(5)
C33 C34 H34A 109.5
C33 C34 H34B 109.5
H34A C34 H34B 109.5
C33 C34 H34C 109.5
H34A C34 H34C 109.5
H34B C34 H34C 109.5
C33 C35 H35A 109.5
C33 C35 H35B 109.5
H35A C35 H35B 109.5
C33 C35 H35C 109.5
H35A C35 H35C 109.5
H35B C35 H35C 109.5
C33 C36 H36A 109.5
C33 C36 H36B 109.5
H36A C36 H36B 109.5
C33 C36 H36C 109.5
H36A C36 H36C 109.5
H36B C36 H36C 109.5

loop_
_geom_bond_atom_site_label_1
_geom_bond_atom_site_label_2
_geom_bond_distance
Pt1 C10 1.853(7)
Pt1 P1 2.3837(15)
Pt1 Re2 2.8133(4)
Pt1 Re1 2.9667(4)
Pt1 H1 1.87(6)
Re1 C13 1.930(7)
Re1 C12 1.940(7)
Re1 C14 1.986(8)
Re1 C11 2.003(7)
Re1 Re2 3.1726(4)
Re1 H1 1.89(6)
Re1 H2 1.85(12)
Re2 C23 1.926(7)
Re2 C22 1.930(8)
Re2 C21 1.985(7)
Re2 C24 1.998(7)
Re2 H2 1.87(12)
P1 C25 1.900(7)
P1 C29 1.906(7)
P1 C33 1.927(6)
O10 C10 1.140(8)
O11 C11 1.130(8)
O12 C12 1.136(8)
O13 C13 1.163(9)
O14 C14 1.133(9)
O21 C21 1.128(8)
O22 C22 1.134(8)
O23 C23 1.152(8)
O24 C24 1.138(9)
C25 C26 1.515(13)
C25 C27 1.516(12)
C25 C28 1.582(12)
C26 H26A 0.9600
C26 H26B 0.9600
C26 H26C 0.9600
C27 H27A 0.9600
C27 H27B 0.9600
C27 H27C 0.9600
C28 H28A 0.9600
C28 H28B 0.9600
C28 H28C 0.9600
C29 C31 1.504(12)
C29 C30 1.536(11)
C29 C32 1.549(11)
C30 H30A 0.9600
C30 H30B 0.9600
C30 H30C 0.9600
C31 H31A 0.9600
C31 H31B 0.9600
C31 H31C 0.9600
C32 H32A 0.9600
C32 H32B 0.9600
C32 H32C 0.9600
C33 C36 1.526(10)
C33 C35 1.537(10)
C33 C34 1.540(10)
C34 H34A 0.9600
C34 H34B 0.9600
C34 H34C 0.9600
C35 H35A 0.9600
C35 H35B 0.9600
C35 H35C 0.9600
C36 H36A 0.9600
C36 H36B 0.9600
C36 H36C 0.9600
